data_7000912
loop_
_publ_author_name
'Logacheva, Nadezhda M.'
'Baulin, Vladimir E.'
'Tsivadze, Aslan Yu.'
'Pyatova, Elena N.'
'Ivanova, Irina S.'
'Velikodny, Yurii A.'
'Chernyshev, Vladimir V.'

_publ_section_title
;
 Ni(II), Co(II), Cu(II), Zn(II) and Na(I) complexes of a hybrid ligand
 4&#x2032;-(4&#x2034;-benzo-15-crown-5)-methyloxy-2,2&#x2032;:6&#x2032;,2&#x2033;-terpyridine
;
_journal_issue 14
_journal_name_full 'Dalton Transactions'
_journal_page_first 2482
_journal_page_last 2489
_journal_paper_doi 10.1039/b819805e
_journal_year 2009
_chemical_absolute_configuration unk
_chemical_formula_moiety 'C60 H62 Cu N6 O12, 2(P F6)'
_chemical_formula_sum 'C60 H62 Cu F12 N6 O12 P2'
_chemical_formula_weight 1412.65
_chemical_name_common
;
Bis(4'-(4'''-benzo-15-crown-5)-methyloxy-2,2':6',2''-
terpyridine) copper(ii) bis(hexafluorophosphate)
;
_chemical_name_systematic
;
Bis[4'-(4'''-benzo-15-crown-5)-methyloxy-2,2':6',2''-terpyridine]
copper(II) bis(hexafluorophosphate)
;
_space_group_IT_number 9
_symmetry_cell_setting monoclinic
_symmetry_space_group_name_Hall 'C -2yc'
_symmetry_space_group_name_H-M 'C 1 c 1'
_audit_creation_method manual
_cell_angle_alpha 90.00
_cell_angle_beta 97.969(17)
_cell_angle_gamma 90.00
_cell_formula_units_Z 4
_cell_length_a 12.618(2)
_cell_length_b 12.557(2)
_cell_length_c 39.689(4)
_cell_measurement_reflns_used 1908
_cell_measurement_temperature 295(2)
_cell_measurement_theta_max 39.98
_cell_measurement_theta_min 2.26
_cell_volume 6227.8(16)
_computing_cell_refinement 'MRIA (Zlokazov & Chernyshev, 1992)'
_computing_data_collection 'local program'
_computing_data_reduction 'local program'
_computing_molecular_graphics 'PLATON (Spek, 2003)'
_computing_publication_material ' MRIA, SHELXL97 (Sheldrick, 1997)'
_computing_structure_refinement MRIA
_computing_structure_solution 'FOX (Favre-Nicolin & Cerny, 2002) and MRIA'
_diffrn_ambient_temperature 295(2)
_diffrn_detector_type 'Imaging Plate'
_diffrn_measurement_device 'Guinier camera G670'
_diffrn_radiation_monochromator 'Curved Germanium (111)'
_diffrn_radiation_source 'line-focus sealed tube'
_diffrn_radiation_type CuK\a~1~
_diffrn_radiation_wavelength 1.5406
_diffrn_source 'Fine focus X-ray tube'
_diffrn_source_target Cu
_exptl_absorpt_coefficient_mu 1.884
_exptl_absorpt_correction_type none
_exptl_crystal_density_diffrn 1.507
_exptl_crystal_density_method 'not measured'
_exptl_crystal_F_000 2908
_pd_char_colour 'light green'
_pd_char_particle_morphology 'no specific habit'
_pd_instr_location
;
Dept. of Chemistry, Moscow State University, 119991 Moscow, Russia
;
_pd_meas_2theta_range_inc 0.01
_pd_meas_2theta_range_max 80.00
_pd_meas_2theta_range_min 3.70
_pd_meas_number_of_points 7631
_pd_meas_scan_method cont
_pd_proc_2theta_range_inc 0.01
_pd_proc_2theta_range_max 80.00
_pd_proc_2theta_range_min 4.00
_pd_proc_ls_background_function 'Chebyshev polynomial up to the 5th order'
_pd_proc_ls_pref_orient_corr
;
March-Dollase (Dollase, 1986);
direction of preferred orientation - 010,
texture parameter r=0.97(1).
;
_pd_proc_ls_profile_function 'split-type pseudo-Voigt (Toraya, 1986)'
_pd_proc_ls_prof_R_factor 0.0193
_pd_proc_ls_prof_wR_expected 0.0141
_pd_proc_ls_prof_wR_factor 0.0247
_pd_proc_wavelength 1.5406
_pd_spec_mounting
;
?
;
_pd_spec_mount_mode transmission
_pd_spec_shape flat_sheet
_pd_spec_size_axial 15
_pd_spec_size_equat 1
_pd_spec_size_thick 1
_refine_diff_density_max 0.893
_refine_diff_density_min -0.570
_refine_diff_density_rms 0.318
_refine_ls_extinction_method none
_refine_ls_goodness_of_fit_all 1.7504
_refine_ls_hydrogen_treatment noref
_refine_ls_matrix_type fullcycle
_refine_ls_number_constraints 85
_refine_ls_number_parameters 306
_refine_ls_number_restraints 299
_refine_ls_shift/su_max .009
_refine_ls_shift/su_mean .004
_refine_ls_structure_factor_coef Inet
_refine_ls_weighting_scheme sigma
_cod_data_source_file b819805e.txt
_cod_data_source_block 3
_cod_original_sg_symbol_H-M Cc
_cod_database_code 7000912

loop_
_symmetry_equiv_pos_as_xyz
'x, y, z'
'x, -y, z+1/2'
'x+1/2, y+1/2, z'
'x+1/2, -y+1/2, z+1/2'

loop_
_atom_site_label
_atom_site_type_symbol
_atom_site_fract_x
_atom_site_fract_y
_atom_site_fract_z
_atom_site_U_iso_or_equiv
_atom_site_adp_type
_atom_site_occupancy
_atom_site_symmetry_multiplicity
_atom_site_calc_flag
_atom_site_refinement_flags
_atom_site_disorder_assembly
_atom_site_disorder_group
Cu1 Cu 0.5000 0.6619(21) 0.5000 0.058(6) Uiso 1 1 d . . .
O1A O 0.5180(22) 0.6707(22) 0.6558(17) 0.071(7) Uiso 1 1 d . . .
O2A O 0.6615(24) 0.9822(21) 0.7543(18) 0.071(7) Uiso 1 1 d . . .
O3A O 0.7987(21) 1.1551(23) 0.7739(16) 0.071(7) Uiso 1 1 d . . .
O4A O 0.8003(22) 1.1493(24) 0.8474(19) 0.071(7) Uiso 1 1 d . . .
O5A O 0.6010(23) 0.9780(22) 0.8680(17) 0.071(7) Uiso 1 1 d . . .
O6A O 0.5575(23) 0.8941(22) 0.7982(17) 0.071(7) Uiso 1 1 d . . .
N1A N 0.3327(21) 0.7111(24) 0.5072(18) 0.071(7) Uiso 1 1 d . . .
N2A N 0.5027(24) 0.6578(23) 0.5514(19) 0.071(7) Uiso 1 1 d . . .
N3A N 0.6580(22) 0.5840(21) 0.5190(16) 0.071(7) Uiso 1 1 d . . .
C1A C 0.2529(25) 0.7420(25) 0.4835(21) 0.071(7) Uiso 1 1 d . . .
H1A H 0.2632 0.7382 0.4608 0.085 Uiso 1 1 calc . . .
C2A C 0.1549(27) 0.7797(26) 0.4911(23) 0.071(7) Uiso 1 1 d . . .
H2A H 0.0995 0.7961 0.4739 0.085 Uiso 1 1 calc . . .
C3A C 0.1427(24) 0.7920(24) 0.5253(22) 0.071(7) Uiso 1 1 d . . .
H3A H 0.0793 0.8188 0.5314 0.085 Uiso 1 1 calc . . .
C4A C 0.2270(28) 0.7635(27) 0.5502(20) 0.071(7) Uiso 1 1 d . . .
H4A H 0.2203 0.7710 0.5731 0.085 Uiso 1 1 calc . . .
C5A C 0.3220(24) 0.7234(25) 0.5405(21) 0.071(7) Uiso 1 1 d . . .
C6A C 0.4181(25) 0.6946(24) 0.5652(24) 0.071(7) Uiso 1 1 d . . .
C7A C 0.4189(26) 0.7023(25) 0.6004(22) 0.071(7) Uiso 1 1 d . . .
H7A H 0.3589 0.7261 0.6094 0.085 Uiso 1 1 calc . . .
C8A C 0.5130(26) 0.6731(27) 0.6220(23) 0.071(7) Uiso 1 1 d . . .
C9A C 0.5984(27) 0.6293(24) 0.6071(23) 0.071(7) Uiso 1 1 d . . .
H9A H 0.6589 0.6040 0.6208 0.085 Uiso 1 1 calc . . .
C10A C 0.5919(24) 0.6240(23) 0.5719(22) 0.071(7) Uiso 1 1 d . . .
C11A C 0.6795(28) 0.5846(26) 0.5534(20) 0.071(7) Uiso 1 1 d . . .
C12A C 0.7783(29) 0.5481(26) 0.5699(23) 0.071(7) Uiso 1 1 d . . .
H12A H 0.7907 0.5434 0.5935 0.085 Uiso 1 1 calc . . .
C13A C 0.8576(25) 0.5189(25) 0.5505(24) 0.071(7) Uiso 1 1 d . . .
H13A H 0.9258 0.5011 0.5610 0.085 Uiso 1 1 calc . . .
C14A C 0.8333(26) 0.5167(27) 0.5151(19) 0.071(7) Uiso 1 1 d . . .
H14A H 0.8833 0.4929 0.5017 0.085 Uiso 1 1 calc . . .
C15A C 0.7323(24) 0.5510(23) 0.5004(18) 0.071(7) Uiso 1 1 d . . .
H15A H 0.7160 0.5509 0.4768 0.085 Uiso 1 1 calc . . .
C16A C 0.6185(27) 0.6653(22) 0.6795(21) 0.071(7) Uiso 1 1 d . . .
H16A H 0.6760 0.6988 0.6695 0.085 Uiso 1 1 calc . . .
H16B H 0.6378 0.5917 0.6846 0.085 Uiso 1 1 calc . . .
C17A C 0.6006(27) 0.7226(28) 0.7113(23) 0.071(7) Uiso 1 1 d . . .
C18A C 0.6426(25) 0.8258(25) 0.7172(22) 0.071(7) Uiso 1 1 d . . .
H18A H 0.6794 0.8577 0.7011 0.085 Uiso 1 1 calc . . .
C19A C 0.6297(26) 0.8808(24) 0.7469(24) 0.071(7) Uiso 1 1 d . . .
C20A C 0.5668(24) 0.8338(27) 0.7704(20) 0.071(7) Uiso 1 1 d . . .
C21A C 0.5252(28) 0.7311(27) 0.7639(19) 0.071(7) Uiso 1 1 d . . .
H21A H 0.4842 0.7003 0.7790 0.085 Uiso 1 1 calc . . .
C22A C 0.5444(25) 0.6741(26) 0.7350(21) 0.071(7) Uiso 1 1 d . . .
H22A H 0.5199 0.6045 0.7317 0.085 Uiso 1 1 calc . . .
C23A C 0.7135(27) 1.0420(29) 0.7304(22) 0.071(7) Uiso 1 1 d . . .
H23A H 0.6709 1.0404 0.7081 0.085 Uiso 1 1 calc . . .
H23B H 0.7832 1.0118 0.7286 0.085 Uiso 1 1 calc . . .
C24A C 0.7252(23) 1.1545(24) 0.7433(23) 0.071(7) Uiso 1 1 d . . .
H24A H 0.7514 1.1997 0.7264 0.085 Uiso 1 1 calc . . .
H24B H 0.6563 1.1816 0.7476 0.085 Uiso 1 1 calc . . .
C25A C 0.7984(26) 1.2513(27) 0.7927(20) 0.071(7) Uiso 1 1 d . . .
H25A H 0.7402 1.2951 0.7818 0.085 Uiso 1 1 calc . . .
H25B H 0.8645 1.2888 0.7907 0.085 Uiso 1 1 calc . . .
C26A C 0.7881(24) 1.2447(26) 0.8280(21) 0.071(7) Uiso 1 1 d . . .
H26A H 0.8390 1.2951 0.8395 0.085 Uiso 1 1 calc . . .
H26B H 0.7175 1.2720 0.8303 0.085 Uiso 1 1 calc . . .
C27A C 0.7141(24) 1.1294(25) 0.8665(24) 0.071(7) Uiso 1 1 d . . .
H27A H 0.6839 1.1967 0.8725 0.085 Uiso 1 1 calc . . .
H27B H 0.7413 1.0925 0.8874 0.085 Uiso 1 1 calc . . .
C28A C 0.6263(28) 1.0620(27) 0.8461(18) 0.071(7) Uiso 1 1 d . . .
H28A H 0.5635 1.1052 0.8390 0.085 Uiso 1 1 calc . . .
H28B H 0.6515 1.0329 0.8260 0.085 Uiso 1 1 calc . . .
C29A C 0.6240(27) 0.8738(24) 0.8569(21) 0.071(7) Uiso 1 1 d . . .
H29A H 0.6282 0.8242 0.8758 0.085 Uiso 1 1 calc . . .
H29B H 0.6922 0.8735 0.8482 0.085 Uiso 1 1 calc . . .
C30A C 0.5330(25) 0.8399(25) 0.8284(20) 0.071(7) Uiso 1 1 d . . .
H30A H 0.5327 0.7633 0.8252 0.085 Uiso 1 1 calc . . .
H30B H 0.4637 0.8619 0.8339 0.085 Uiso 1 1 calc . . .
O1B O 0.4546(21) 0.6588(20) 0.3439(18) 0.071(7) Uiso 1 1 d . . .
O2B O 0.7220(23) 0.5503(19) 0.2466(19) 0.071(7) Uiso 1 1 d . . .
O3B O 0.8745(20) 0.4374(22) 0.2138(17) 0.071(7) Uiso 1 1 d . . .
O4B O 0.8583(19) 0.4770(20) 0.1438(20) 0.071(7) Uiso 1 1 d . . .
O5B O 0.6153(20) 0.6127(18) 0.1258(18) 0.071(7) Uiso 1 1 d . . .
O6B O 0.5838(21) 0.6227(23) 0.1976(19) 0.071(7) Uiso 1 1 d . . .
N1B N 0.4263(22) 0.5021(21) 0.4857(17) 0.071(7) Uiso 1 1 d . . .
N2B N 0.4789(24) 0.6702(20) 0.4484(20) 0.071(7) Uiso 1 1 d . . .
N3B N 0.5529(23) 0.8276(24) 0.4869(21) 0.071(7) Uiso 1 1 d . . .
C1B C 0.3912(26) 0.4280(25) 0.5055(21) 0.071(7) Uiso 1 1 d . . .
H1B H 0.3926 0.4417 0.5286 0.085 Uiso 1 1 calc . . .
C2B C 0.3523(24) 0.3303(23) 0.4923(20) 0.071(7) Uiso 1 1 d . . .
H2B H 0.3298 0.2784 0.5065 0.085 Uiso 1 1 calc . . .
C3B C 0.3478(25) 0.3120(27) 0.4575(23) 0.071(7) Uiso 1 1 d . . .
H3B H 0.3264 0.2461 0.4482 0.085 Uiso 1 1 calc . . .
C4B C 0.3760(27) 0.3941(26) 0.4368(20) 0.071(7) Uiso 1 1 d . . .
H4B H 0.3681 0.3856 0.4133 0.085 Uiso 1 1 calc . . .
C5B C 0.4164(28) 0.4898(24) 0.4518(24) 0.071(7) Uiso 1 1 d . . .
C6B C 0.4432(25) 0.5846(28) 0.4314(19) 0.071(7) Uiso 1 1 d . . .
C7B C 0.4315(24) 0.5693(27) 0.3961(18) 0.071(7) Uiso 1 1 d . . .
H7B H 0.4040 0.5070 0.3856 0.085 Uiso 1 1 calc . . .
C8B C 0.4653(27) 0.6572(26) 0.3778(21) 0.071(7) Uiso 1 1 d . . .
C9B C 0.5002(25) 0.7521(25) 0.3950(20) 0.071(7) Uiso 1 1 d . . .
H9B H 0.5186 0.8112 0.3829 0.085 Uiso 1 1 calc . . .
C10B C 0.5067(23) 0.7559(27) 0.4303(23) 0.071(7) Uiso 1 1 d . . .
C11B C 0.5473(26) 0.8467(24) 0.4529(20) 0.071(7) Uiso 1 1 d . . .
C12B C 0.5808(22) 0.9439(28) 0.4407(19) 0.071(7) Uiso 1 1 d . . .
H12B H 0.5800 0.9545 0.4175 0.085 Uiso 1 1 calc . . .
C13B C 0.6153(25) 1.0244(23) 0.4637(22) 0.071(7) Uiso 1 1 d . . .
H13B H 0.6382 1.0893 0.4560 0.085 Uiso 1 1 calc . . .
C14B C 0.6153(28) 1.0069(22) 0.4984(23) 0.071(7) Uiso 1 1 d . . .
H14B H 0.6347 1.0606 0.5142 0.085 Uiso 1 1 calc . . .
C15B C 0.5854(24) 0.9066(25) 0.5087(18) 0.071(7) Uiso 1 1 d . . .
H15B H 0.5881 0.8937 0.5319 0.085 Uiso 1 1 calc . . .
C16B C 0.4496(25) 0.5544(26) 0.3261(23) 0.071(7) Uiso 1 1 d . . .
H16C H 0.3770 0.5270 0.3231 0.085 Uiso 1 1 calc . . .
H16D H 0.4959 0.5031 0.3392 0.085 Uiso 1 1 calc . . .
C17B C 0.4861(22) 0.5736(27) 0.2924(21) 0.071(7) Uiso 1 1 d . . .
C18B C 0.5911(27) 0.5491(25) 0.2869(24) 0.071(7) Uiso 1 1 d . . .
H18B H 0.6397 0.5226 0.3047 0.085 Uiso 1 1 calc . . .
C19B C 0.6228(24) 0.5643(24) 0.2549(20) 0.071(7) Uiso 1 1 d . . .
C20B C 0.5492(29) 0.6110(27) 0.2284(23) 0.071(7) Uiso 1 1 d . . .
C21B C 0.4445(26) 0.6328(28) 0.2342(19) 0.071(7) Uiso 1 1 d . . .
H21B H 0.3952 0.6591 0.2166 0.085 Uiso 1 1 calc . . .
C22B C 0.4134(25) 0.6156(26) 0.2660(21) 0.071(7) Uiso 1 1 d . . .
H22B H 0.3441 0.6321 0.2697 0.085 Uiso 1 1 calc . . .
C23B C 0.7996(24) 0.4821(26) 0.2658(22) 0.071(7) Uiso 1 1 d . . .
H23C H 0.7682 0.4125 0.2683 0.085 Uiso 1 1 calc . . .
H23D H 0.8198 0.5117 0.2883 0.085 Uiso 1 1 calc . . .
C24B C 0.8979(23) 0.4706(24) 0.2483(22) 0.071(7) Uiso 1 1 d . . .
H24C H 0.9350 0.5384 0.2491 0.085 Uiso 1 1 calc . . .
H24D H 0.9457 0.4192 0.2607 0.085(7) Uiso 1 1 calc . . .
C25B C 0.9607(27) 0.4179(27) 0.1950(20) 0.071(7) Uiso 1 1 d . . .
H25C H 0.9583 0.3438 0.1880 0.085 Uiso 1 1 calc . . .
H25D H 1.0276 0.4290 0.2099 0.085 Uiso 1 1 calc . . .
C26B C 0.9601(27) 0.4867(27) 0.1640(21) 0.071(7) Uiso 1 1 d . . .
H26C H 0.9732 0.5603 0.1707 0.085 Uiso 1 1 calc . . .
H26D H 1.0160 0.4640 0.1511 0.085 Uiso 1 1 calc . . .
C27B C 0.7740(25) 0.5341(24) 0.1560(24) 0.071(7) Uiso 1 1 d . . .
H27C H 0.8002 0.5606 0.1786 0.085 Uiso 1 1 calc . . .
H27D H 0.7165 0.4845 0.1583 0.085 Uiso 1 1 calc . . .
C28B C 0.7275(26) 0.6273(28) 0.1344(20) 0.071(7) Uiso 1 1 d . . .
H28C H 0.7416 0.6933 0.1469 0.085 Uiso 1 1 calc . . .
H28D H 0.7609 0.6316 0.1138 0.085 Uiso 1 1 calc . . .
C29B C 0.5506(28) 0.6886(27) 0.1398(23) 0.071(7) Uiso 1 1 d . . .
H29C H 0.4937 0.7103 0.1222 0.085 Uiso 1 1 calc . . .
H29D H 0.5939 0.7510 0.1464 0.085 Uiso 1 1 calc . . .
C30B C 0.5009(25) 0.6513(25) 0.1702(18) 0.071(7) Uiso 1 1 d . . .
H30C H 0.4569 0.7076 0.1777 0.085 Uiso 1 1 calc . . .
H30D H 0.4555 0.5901 0.1639 0.085 Uiso 1 1 calc . . .
P1 P 0.7243(18) 0.9536(19) 0.6060(14) 0.079(9) Uiso 1 1 d . . .
F11 F 0.6892(17) 0.9594(17) 0.6427(16) 0.149(12) Uiso 1 1 d . . .
F12 F 0.7596(19) 0.9519(20) 0.5698(13) 0.149(12) Uiso 1 1 d . . .
F13 F 0.8437(19) 0.9794(17) 0.6217(15) 0.149(12) Uiso 1 1 d . . .
F14 F 0.7026(20) 1.0775(18) 0.6021(14) 0.149(12) Uiso 1 1 d . . .
F15 F 0.6062(18) 0.9298(16) 0.5908(16) 0.149(12) Uiso 1 1 d . . .
F16 F 0.7493(15) 0.8327(19) 0.6111(17) 0.149(12) Uiso 1 1 d . . .
P2 P 0.7420(19) 0.4554(18) 0.3888(17) 0.068(8) Uiso 1 1 d . . .
F21 F 0.8523(18) 0.5057(20) 0.3827(13) 0.118(11) Uiso 1 1 d . . .
F22 F 0.6327(16) 0.4037(16) 0.3941(14) 0.118(11) Uiso 1 1 d . . .
F23 F 0.6866(17) 0.5280(17) 0.3587(15) 0.118(11) Uiso 1 1 d . . .
F24 F 0.7263(18) 0.5464(19) 0.4148(16) 0.118(11) Uiso 1 1 d . . .
F25 F 0.7999(20) 0.3870(18) 0.4187(18) 0.118(11) Uiso 1 1 d . . .
F26 F 0.7575(17) 0.3640(21) 0.3630(15) 0.118(11) Uiso 1 1 d . . .

loop_
_atom_type_symbol
_atom_type_description
_atom_type_scat_dispersion_real
_atom_type_scat_dispersion_imag
_atom_type_scat_source
Cu Cu -1.9646 0.5888 'International Tables Vol C Tables 4.2.6.8 and 6.1.1.4'
P P 0.2955 0.4335 'International Tables Vol C Tables 4.2.6.8 and 6.1.1.4'
F F 0.0727 0.0534 'International Tables Vol C Tables 4.2.6.8 and 6.1.1.4'
O O 0.0492 0.0322 'International Tables Vol C Tables 4.2.6.8 and 6.1.1.4'
N N 0.0311 0.0180 'International Tables Vol C Tables 4.2.6.8 and 6.1.1.4'
C C 0.0181 0.0091 'International Tables Vol C Tables 4.2.6.8 and 6.1.1.4'
H H 0.0000 0.0000 'International Tables Vol C Tables 4.2.6.8 and 6.1.1.4'

loop_
_geom_bond_atom_site_label_1
_geom_bond_atom_site_label_2
_geom_bond_distance
_geom_bond_site_symmetry_2
_geom_bond_publ_flag
Cu1 N1A 2.25(3) . ?
Cu1 N1B 2.25(4) . ?
Cu1 N2A 2.04(7) . ?
Cu1 N2B 2.05(8) . ?
Cu1 N3A 2.26(3) . ?
Cu1 N3B 2.27(4) . ?
P1 F12 1.56(7) . ?
P1 F13 1.58(4) . ?
P1 F14 1.58(3) . ?
P1 F15 1.56(4) . ?
P1 F16 1.56(4) . ?
P1 F11 1.58(8) . ?
P2 F21 1.58(4) . ?
P2 F25 1.56(8) . ?
P2 F26 1.57(6) . ?
P2 F24 1.57(6) . ?
P2 F22 1.56(3) . ?
P2 F23 1.59(7) . ?
O1A C16A 1.46(7) . ?
O1A C8A 1.33(10) . ?
O1B C8B 1.34(11) . ?
O1B C16B 1.49(6) . ?
O2A C23A 1.46(8) . ?
O2A C19A 1.35(4) . ?
O2B C19B 1.35(5) . ?
O2B C23B 1.44(7) . ?
O3A C24A 1.43(9) . ?
O3A C25A 1.43(7) . ?
O3B C25B 1.43(7) . ?
O3B C24B 1.42(10) . ?
O4A C26A 1.43(7) . ?
O4A C27A 1.44(7) . ?
O4B C26B 1.42(7) . ?
O4B C27B 1.42(5) . ?
O5A C29A 1.42(5) . ?
O5A C28A 1.43(7) . ?
O5B C29B 1.42(6) . ?
O5B C28B 1.43(5) . ?
O6A C20A 1.37(9) . ?
O6A C30A 1.44(9) . ?
O6B C30B 1.44(8) . ?
O6B C20B 1.35(10) . ?
N1A C1A 1.33(8) . ?
N1A C5A 1.34(10) . ?
N1B C1B 1.34(7) . ?
N1B C5B 1.33(10) . ?
N2A C10A 1.36(7) . ?
N2A C6A 1.35(6) . ?
N2B C6B 1.30(7) . ?
N2B C10B 1.37(7) . ?
N3A C15A 1.33(6) . ?
N3A C11A 1.34(10) . ?
N3B C11B 1.36(11) . ?
N3B C15B 1.34(7) . ?
C1A C2A 1.39(5) . ?
C1B C2B 1.41(6) . ?
C2A C3A 1.39(11) . ?
C2B C3B 1.36(11) . ?
C3A C4A 1.40(9) . ?
C3B C4B 1.40(8) . ?
C4A C5A 1.41(6) . ?
C4B C5B 1.41(6) . ?
C5A C6A 1.50(8) . ?
C5B C6B 1.51(7) . ?
C6A C7A 1.39(11) . ?
C6B C7B 1.40(10) . ?
C7A C8A 1.42(8) . ?
C7B C8B 1.42(7) . ?
C8A C9A 1.41(7) . ?
C8B C9B 1.41(7) . ?
C9A C10A 1.38(11) . ?
C9B C10B 1.38(11) . ?
C10A C11A 1.50(7) . ?
C10B C11B 1.51(8) . ?
C11A C12A 1.41(7) . ?
C11B C12B 1.40(6) . ?
C12A C13A 1.42(7) . ?
C12B C13B 1.39(8) . ?
C13A C14A 1.38(11) . ?
C13B C14B 1.37(11) . ?
C14A C15A 1.39(6) . ?
C14B C15B 1.39(5) . ?
C16A C17A 1.50(10) . ?
C16B C17B 1.50(10) . ?
C17A C18A 1.41(5) . ?
C17A C22A 1.41(8) . ?
C17B C22B 1.39(9) . ?
C17B C18B 1.40(5) . ?
C18A C19A 1.41(10) . ?
C18B C19B 1.40(10) . ?
C19A C20A 1.42(8) . ?
C19B C20B 1.45(9) . ?
C20A C21A 1.41(6) . ?
C20B C21B 1.41(6) . ?
C21A C22A 1.40(9) . ?
C21B C22B 1.39(10) . ?
C23A C24A 1.51(6) . ?
C23B C24B 1.52(6) . ?
C25A C26A 1.41(11) . ?
C25B C26B 1.50(10) . ?
C27A C28A 1.54(7) . ?
C27B C28B 1.52(7) . ?
C29A C30A 1.57(9) . ?
C29B C30B 1.51(9) . ?
C1A H1A 0.93 . ?
C1B H1B 0.93 . ?
C2A H2A 0.92 . ?
C2B H2B 0.93 . ?
C3A H3A 0.93 . ?
C3B H3B 0.93 . ?
C4A H4A 0.93 . ?
C4B H4B 0.93 . ?
C7A H7A 0.93 . ?
C7B H7B 0.92 . ?
C9A H9A 0.93 . ?
C9B H9B 0.93 . ?
C12A H12A 0.92 . ?
C12B H12B 0.92 . ?
C13A H13A 0.93 . ?
C13B H13B 0.94 . ?
C14A H14A 0.93 . ?
C14B H14B 0.94 . ?
C15A H15A 0.93 . ?
C15B H15B 0.93 . ?
C16A H16B 0.97 . ?
C16A H16A 0.96 . ?
C16B H16C 0.97 . ?
C16B H16D 0.96 . ?
C18A H18A 0.93 . ?
C18B H18B 0.93 . ?
C21A H21A 0.93 . ?
C21B H21B 0.93 . ?
C22A H22A 0.93 . ?
C22B H22B 0.93 . ?
C23A H23A 0.96 . ?
C23A H23B 0.96 . ?
C23B H23D 0.96 . ?
C23B H23C 0.97 . ?
C24A H24A 0.96 . ?
C24A H24B 0.96 . ?
C24B H24C 0.96 . ?
C24B H24D 0.97 . ?
C25A H25A 0.97 . ?
C25A H25B 0.97 . ?
C25B H25D 0.96 . ?
C25B H25C 0.97 . ?
C26A H26A 0.96 . ?
C26A H26B 0.96 . ?
C26B H26D 0.97 . ?
C26B H26C 0.96 . ?
C27A H27A 0.96 . ?
C27A H27B 0.96 . ?
C27B H27C 0.97 . ?
C27B H27D 0.96 . ?
C28A H28B 0.97 . ?
C28A H28A 0.96 . ?
C28B H28C 0.97 . ?
C28B H28D 0.96 . ?
C29A H29A 0.96 . ?
C29A H29B 0.97 . ?
C29B H29C 0.97 . ?
C29B H29D 0.96 . ?
C30A H30A 0.96 . ?
C30A H30B 0.97 . ?
C30B H30D 0.96 . ?
C30B H30C 0.97 . ?
